data_4066175
loop_
_publ_author_name
'Wang, Yuzhong'
'Xie, Yaoming'
'Abraham, Mariham Y.'
'Gilliard, Robert J.'
'Wei, Pingrong'
'Schaefer, Henry F.'
'Schleyer, Paul v. R.'
'Robinson, Gregory H.'

_publ_section_title
;
 Carbene-Stabilized Parent Phosphinidene&#x2020;
;
_journal_issue 21
_journal_name_full Organometallics
_journal_page_first 4778
_journal_paper_doi 10.1021/om100335j
_journal_volume 29
_journal_year 2010
_chemical_formula_sum 'C39 H60 Li N2 O3 P'
_chemical_formula_weight 642.80
_chemical_name_systematic
; 
 ? 
;
_space_group_IT_number 2
_symmetry_cell_setting triclinic
_symmetry_space_group_name_Hall '-P 1'
_symmetry_space_group_name_H-M 'P -1'
_atom_sites_solution_hydrogens geom
_atom_sites_solution_primary direct
_atom_sites_solution_secondary difmap
_audit_creation_method SHELXL-97
_cell_angle_alpha 74.0970(10)
_cell_angle_beta 89.7740(10)
_cell_angle_gamma 67.7320(10)
_cell_formula_units_Z 2
_cell_length_a 10.4993(9)
_cell_length_b 11.3546(10)
_cell_length_c 19.1402(16)
_cell_measurement_reflns_used 4425
_cell_measurement_temperature 273(2)
_cell_measurement_theta_max 21.830
_cell_measurement_theta_min 2.494
_cell_volume 2018.0(3)
_computing_structure_refinement 'SHELXL-97 (Sheldrick, 1997)'
_computing_structure_solution 'SHELXS-97 (Sheldrick, 1990)'
_diffrn_ambient_temperature 273(2)
_diffrn_measured_fraction_theta_full 0.999
_diffrn_measured_fraction_theta_max 0.999
_diffrn_measurement_device_type 'BRUKER APEX II'
_diffrn_measurement_method OMEGA-SCAN
_diffrn_radiation_monochromator graphite
_diffrn_radiation_source 'fine-focus sealed tube'
_diffrn_radiation_type MoK\a
_diffrn_radiation_wavelength 0.71073
_diffrn_reflns_av_R_equivalents 0.0352
_diffrn_reflns_av_sigmaI/netI 0.0388
_diffrn_reflns_limit_h_max 12
_diffrn_reflns_limit_h_min -12
_diffrn_reflns_limit_k_max 13
_diffrn_reflns_limit_k_min -13
_diffrn_reflns_limit_l_max 22
_diffrn_reflns_limit_l_min -22
_diffrn_reflns_number 21699
_diffrn_reflns_theta_full 25.00
_diffrn_reflns_theta_max 25.00
_diffrn_reflns_theta_min 2.49
_diffrn_standards_decay_% 0
_diffrn_standards_interval_count 0
_diffrn_standards_interval_time 0
_diffrn_standards_number 0
_exptl_absorpt_coefficient_mu 0.103
_exptl_absorpt_correction_T_max 0.9898
_exptl_absorpt_correction_T_min 0.9679
_exptl_absorpt_correction_type multi-scan
_exptl_absorpt_process_details 'BRUKER SADABS'
_exptl_crystal_colour yellow
_exptl_crystal_density_diffrn 1.058
_exptl_crystal_density_method 'not measured'
_exptl_crystal_description plate
_exptl_crystal_F_000 700
_exptl_crystal_size_max 0.32
_exptl_crystal_size_mid 0.26
_exptl_crystal_size_min 0.10
_refine_diff_density_max 0.312
_refine_diff_density_min -0.257
_refine_diff_density_rms 0.040
_refine_ls_extinction_method none
_refine_ls_goodness_of_fit_ref 1.013
_refine_ls_hydrogen_treatment mixed
_refine_ls_matrix_type full
_refine_ls_number_parameters 506
_refine_ls_number_reflns 7110
_refine_ls_number_restraints 288
_refine_ls_restrained_S_all 1.012
_refine_ls_R_factor_all 0.0988
_refine_ls_R_factor_gt 0.0547
_refine_ls_shift/su_max 0.000
_refine_ls_shift/su_mean 0.000
_refine_ls_structure_factor_coef Fsqd
_refine_ls_weighting_details 'calc w=1/[\s^2^(Fo^2^)+(0.0855P)^2^+0.4988P] where P=(Fo^2^+2Fc^2^)/3'
_refine_ls_weighting_scheme calc
_refine_ls_wR_factor_gt 0.1462
_refine_ls_wR_factor_ref 0.1771
_reflns_number_gt 4247
_reflns_number_total 7110
_reflns_threshold_expression >2sigma(I)
_cod_data_source_file om100335j_si_002.cif
_cod_data_source_block compound_3
_cod_original_sg_symbol_H-M P-1
_cod_database_code 4066175

loop_
_symmetry_equiv_pos_as_xyz
'x, y, z'
'-x, -y, -z'

loop_
_atom_site_label
_atom_site_type_symbol
_atom_site_fract_x
_atom_site_fract_y
_atom_site_fract_z
_atom_site_U_iso_or_equiv
_atom_site_adp_type
_atom_site_occupancy
_atom_site_symmetry_multiplicity
_atom_site_calc_flag
_atom_site_refinement_flags
_atom_site_disorder_assembly
_atom_site_disorder_group
P1 P 0.15454(9) 0.95673(7) 0.22628(5) 0.0774(3) Uani 1 1 d D . .
H1 H 0.168(5) 0.980(4) 0.2842(15) 0.061(13) Uiso 0.50 1 d PD . .
H1' H 0.119(5) 0.986(5) 0.1598(12) 0.083(16) Uiso 0.50 1 d PD . .
N1 N 0.26465(19) 0.69813(18) 0.32342(9) 0.0459(5) Uani 1 1 d . . .
N2 N 0.22573(18) 0.69726(17) 0.21370(9) 0.0441(4) Uani 1 1 d . . .
C1 C 0.2155(2) 0.7815(2) 0.25446(11) 0.0450(5) Uani 1 1 d . . .
C2 C 0.3051(2) 0.5657(2) 0.32221(12) 0.0519(6) Uani 1 1 d . . .
H2 H 0.3421 0.4918 0.3632 0.147(3) Uiso 1 1 calc R . .
C3 C 0.2832(2) 0.5596(2) 0.25401(12) 0.0498(6) Uani 1 1 d . A .
C4 C 0.1730(2) 0.7454(2) 0.13756(12) 0.0461(5) Uani 1 1 d . . .
C5 C 0.2631(3) 0.7564(2) 0.08482(13) 0.0574(6) Uani 1 1 d . . .
C6 C 0.2096(3) 0.7992(3) 0.01166(14) 0.0735(8) Uani 1 1 d . . .
H6 H 0.2681 0.8058 -0.0245 0.147(3) Uiso 1 1 calc R . .
C7 C 0.0726(4) 0.8316(3) -0.00796(15) 0.0781(9) Uani 1 1 d . . .
H7 H 0.0384 0.8612 -0.0571 0.147(3) Uiso 1 1 calc R . .
C8 C -0.0145(3) 0.8204(3) 0.04495(16) 0.0728(8) Uani 1 1 d . . .
H8 H -0.1073 0.8420 0.0310 0.147(3) Uiso 1 1 calc R . .
C9 C 0.0333(3) 0.7774(2) 0.11903(13) 0.0547(6) Uani 1 1 d . . .
C10 C -0.0641(3) 0.7650(3) 0.17641(16) 0.0702(8) Uani 1 1 d . . .
H10 H -0.0141 0.7459 0.2240 0.147(3) Uiso 1 1 calc R . .
C11 C -0.1916(4) 0.8939(4) 0.1647(2) 0.1201(14) Uani 1 1 d . . .
H11A H -0.2499 0.8824 0.2025 0.156(4) Uiso 1 1 calc R . .
H11B H -0.2419 0.9161 0.1179 0.156(4) Uiso 1 1 calc R . .
H11C H -0.1633 0.9643 0.1661 0.156(4) Uiso 1 1 calc R . .
C12 C -0.1078(4) 0.6510(4) 0.1799(2) 0.1151(13) Uani 1 1 d . . .
H12A H -0.1685 0.6457 0.2172 0.156(4) Uiso 1 1 calc R . .
H12B H -0.0273 0.5691 0.1912 0.156(4) Uiso 1 1 calc R . .
H12C H -0.1553 0.6659 0.1336 0.156(4) Uiso 1 1 calc R . .
C13 C 0.4148(3) 0.7231(3) 0.10514(16) 0.0797(9) Uani 1 1 d . . .
H13 H 0.4337 0.6888 0.1585 0.147(3) Uiso 1 1 calc R . .
C14 C 0.4471(4) 0.8471(4) 0.0808(3) 0.1332(16) Uani 1 1 d . . .
H14A H 0.5432 0.8240 0.0948 0.156(4) Uiso 1 1 calc R . .
H14B H 0.3911 0.9117 0.1036 0.156(4) Uiso 1 1 calc R . .
H14C H 0.4274 0.8839 0.0286 0.156(4) Uiso 1 1 calc R . .
C15 C 0.5088(4) 0.6164(4) 0.0738(2) 0.1119(13) Uani 1 1 d . . .
H15A H 0.6037 0.5974 0.0882 0.156(4) Uiso 1 1 calc R . .
H15B H 0.4911 0.6470 0.0214 0.156(4) Uiso 1 1 calc R . .
H15C H 0.4911 0.5370 0.0919 0.156(4) Uiso 1 1 calc R . .
C16 C 0.2765(2) 0.7387(2) 0.38699(12) 0.0495(6) Uani 1 1 d . . .
C17 C 0.4049(3) 0.7304(3) 0.41083(14) 0.0637(7) Uani 1 1 d . . .
C18 C 0.4139(3) 0.7676(3) 0.47402(17) 0.0846(9) Uani 1 1 d . . .
H18 H 0.4985 0.7631 0.4918 0.147(3) Uiso 1 1 calc R . .
C19 C 0.3003(4) 0.8103(3) 0.51016(16) 0.0838(9) Uani 1 1 d . . .
H19 H 0.3088 0.8340 0.5522 0.147(3) Uiso 1 1 calc R . .
C20 C 0.1755(3) 0.8185(3) 0.48535(15) 0.0723(8) Uani 1 1 d . . .
H20 H 0.0994 0.8485 0.5104 0.147(3) Uiso 1 1 calc R . .
C21 C 0.1592(3) 0.7827(2) 0.42272(13) 0.0560(6) Uani 1 1 d . . .
C22 C 0.0226(3) 0.7864(3) 0.39649(16) 0.0699(7) Uani 1 1 d . . .
H22 H 0.0248 0.7877 0.3451 0.147(3) Uiso 1 1 calc R . .
C23 C -0.1001(3) 0.9101(4) 0.4004(2) 0.1039(11) Uani 1 1 d . . .
H23A H -0.1841 0.9082 0.3823 0.156(4) Uiso 1 1 calc R . .
H23B H -0.0888 0.9883 0.3712 0.156(4) Uiso 1 1 calc R . .
H23C H -0.1045 0.9118 0.4503 0.156(4) Uiso 1 1 calc R . .
C24 C 0.0024(4) 0.6613(4) 0.4390(3) 0.1245(15) Uani 1 1 d . . .
H24A H -0.0848 0.6649 0.4213 0.156(4) Uiso 1 1 calc R . .
H24B H 0.0034 0.6556 0.4900 0.156(4) Uiso 1 1 calc R . .
H24C H 0.0760 0.5844 0.4325 0.156(4) Uiso 1 1 calc R . .
C25 C 0.5307(3) 0.6839(4) 0.37097(18) 0.0848(9) Uani 1 1 d . . .
H25 H 0.5056 0.6503 0.3334 0.147(3) Uiso 1 1 calc R . .
C26 C 0.6534(4) 0.5716(4) 0.4204(2) 0.1212(14) Uani 1 1 d . . .
H26A H 0.7295 0.5448 0.3923 0.156(4) Uiso 1 1 calc R . .
H26B H 0.6287 0.4974 0.4420 0.156(4) Uiso 1 1 calc R . .
H26C H 0.6800 0.6012 0.4582 0.156(4) Uiso 1 1 calc R . .
C27 C 0.5686(4) 0.7995(5) 0.3324(3) 0.1426(18) Uani 1 1 d . . .
H27A H 0.6476 0.7687 0.3069 0.156(4) Uiso 1 1 calc R . .
H27B H 0.5902 0.8369 0.3678 0.156(4) Uiso 1 1 calc R . .
H27C H 0.4919 0.8662 0.2982 0.156(4) Uiso 1 1 calc R . .
Li1 Li 0.3769(5) 0.3781(4) 0.2282(2) 0.0621(11) Uani 1 1 d . . .
O1 O 0.3401(19) 0.342(2) 0.1331(11) 0.070(2) Uani 0.50 1 d PDU A 1
C28 C 0.3738(18) 0.2136(19) 0.1231(10) 0.084(3) Uani 0.50 1 d PDU A 1
H28A H 0.3780 0.1492 0.1694 0.147(3) Uiso 0.50 1 calc PR A 1
H28B H 0.4634 0.1842 0.1049 0.147(3) Uiso 0.50 1 calc PR A 1
C29 C 0.2673(19) 0.2246(16) 0.0711(10) 0.092(3) Uani 0.50 1 d PDU A 1
H29A H 0.2158 0.1724 0.0946 0.147(3) Uiso 0.50 1 calc PR A 1
H29B H 0.3083 0.1922 0.0311 0.147(3) Uiso 0.50 1 calc PR A 1
C30 C 0.1756(13) 0.3658(13) 0.0441(6) 0.103(3) Uani 0.50 1 d PDU A 1
H30A H 0.1692 0.3974 -0.0088 0.147(3) Uiso 0.50 1 calc PR A 1
H30B H 0.0834 0.3800 0.0583 0.147(3) Uiso 0.50 1 calc PR A 1
C31 C 0.238(2) 0.4347(16) 0.0776(12) 0.091(4) Uani 0.50 1 d PDU A 1
H31A H 0.2786 0.4838 0.0411 0.147(3) Uiso 0.50 1 calc PR A 1
H31B H 0.1681 0.4976 0.0972 0.147(3) Uiso 0.50 1 calc PR A 1
O1' O 0.322(2) 0.345(2) 0.1434(12) 0.092(5) Uani 0.50 1 d PDU A 2
C28' C 0.3572(19) 0.2116(18) 0.1384(11) 0.104(6) Uani 0.50 1 d PDU A 2
H28C H 0.3565 0.1520 0.1856 0.147(3) Uiso 0.50 1 calc PR A 2
H28D H 0.4488 0.1781 0.1228 0.147(3) Uiso 0.50 1 calc PR A 2
C29' C 0.253(2) 0.2201(15) 0.0850(11) 0.112(5) Uani 0.50 1 d PDU A 2
H29C H 0.2898 0.2163 0.0387 0.147(3) Uiso 0.50 1 calc PR A 2
H29D H 0.2213 0.1486 0.1024 0.147(3) Uiso 0.50 1 calc PR A 2
C30' C 0.1435(13) 0.3472(16) 0.0778(6) 0.104(3) Uani 0.50 1 d PDU A 2
H30C H 0.0793 0.3389 0.1135 0.147(3) Uiso 0.50 1 calc PR A 2
H30D H 0.0931 0.3839 0.0293 0.147(3) Uiso 0.50 1 calc PR A 2
C31' C 0.211(2) 0.4322(17) 0.0903(13) 0.104(6) Uani 0.50 1 d PDU A 2
H31C H 0.2431 0.4712 0.0459 0.147(3) Uiso 0.50 1 calc PR A 2
H31D H 0.1480 0.5029 0.1081 0.147(3) Uiso 0.50 1 calc PR A 2
O2 O 0.3379(2) 0.2364(2) 0.30072(11) 0.0860(6) Uani 1 1 d . A .
C32 C 0.4126(16) 0.1492(16) 0.3588(8) 0.150(8) Uani 0.40 1 d PDU A 1
H32A H 0.4697 0.1840 0.3795 0.147(3) Uiso 0.40 1 calc PR A 1
H32B H 0.4728 0.0694 0.3474 0.147(3) Uiso 0.40 1 calc PR A 1
C33 C 0.320(2) 0.119(2) 0.4101(9) 0.182(8) Uani 0.40 1 d PDU A 1
H33A H 0.3546 0.0234 0.4335 0.147(3) Uiso 0.40 1 calc PR A 1
H33B H 0.3145 0.1625 0.4477 0.147(3) Uiso 0.40 1 calc PR A 1
C34 C 0.195(2) 0.1619(19) 0.3732(11) 0.129(5) Uani 0.40 1 d PDU A 1
H34A H 0.1240 0.2141 0.3979 0.147(3) Uiso 0.40 1 calc PR A 1
H34B H 0.1739 0.0867 0.3705 0.147(3) Uiso 0.40 1 calc PR A 1
C35 C 0.196(2) 0.242(2) 0.3014(8) 0.097(4) Uani 0.40 1 d PDU A 1
H35A H 0.1291 0.3324 0.2926 0.147(3) Uiso 0.40 1 calc PR A 1
H35B H 0.1752 0.2053 0.2647 0.147(3) Uiso 0.40 1 calc PR A 1
C32' C 0.3991(11) 0.1813(13) 0.3747(5) 0.117(4) Uani 0.60 1 d PDU A 2
H32C H 0.4521 0.2296 0.3851 0.147(3) Uiso 0.60 1 calc PR A 2
H32D H 0.4607 0.0886 0.3839 0.147(3) Uiso 0.60 1 calc PR A 2
C33' C 0.2855(12) 0.1931(13) 0.4207(5) 0.135(4) Uani 0.60 1 d PDU A 2
H33C H 0.3079 0.1111 0.4600 0.147(3) Uiso 0.60 1 calc PR A 2
H33D H 0.2702 0.2651 0.4419 0.147(3) Uiso 0.60 1 calc PR A 2
C34' C 0.1714(13) 0.2180(15) 0.3779(8) 0.163(5) Uani 0.60 1 d PDU A 2
H34C H 0.0908 0.2838 0.3898 0.147(3) Uiso 0.60 1 calc PR A 2
H34D H 0.1553 0.1373 0.3841 0.147(3) Uiso 0.60 1 calc PR A 2
C35' C 0.1977(17) 0.2661(16) 0.3063(8) 0.154(6) Uani 0.60 1 d PDU A 2
H35C H 0.1640 0.2276 0.2749 0.147(3) Uiso 0.60 1 calc PR A 2
H35D H 0.1471 0.3619 0.2893 0.147(3) Uiso 0.60 1 calc PR A 2
O3 O 0.5839(2) 0.3184(2) 0.23940(13) 0.0923(7) Uani 1 1 d . A .
C36 C 0.6526(4) 0.3762(4) 0.2748(2) 0.1081(12) Uani 1 1 d . . .
H36A H 0.6438 0.3535 0.3267 0.147(3) Uiso 1 1 calc R A .
H36B H 0.6124 0.4724 0.2547 0.147(3) Uiso 1 1 calc R . .
C37 C 0.7958(5) 0.3244(5) 0.2626(4) 0.157(2) Uani 1 1 d . A .
H37A H 0.8510 0.2548 0.3058 0.147(3) Uiso 1 1 calc R . .
H37B H 0.8307 0.3945 0.2514 0.147(3) Uiso 1 1 calc R . .
C38 C 0.8017(5) 0.2708(6) 0.2009(4) 0.168(2) Uani 1 1 d . . .
H38A H 0.7976 0.3365 0.1553 0.147(3) Uiso 1 1 calc R A .
H38B H 0.8860 0.1920 0.2068 0.147(3) Uiso 1 1 calc R . .
C39 C 0.6812(5) 0.2384(5) 0.2026(3) 0.149(2) Uani 1 1 d . A .
H39A H 0.6417 0.2561 0.1532 0.147(3) Uiso 1 1 calc R . .
H39B H 0.7064 0.1448 0.2281 0.147(3) Uiso 1 1 calc R . .

loop_
_atom_site_aniso_label
_atom_site_aniso_U_11
_atom_site_aniso_U_22
_atom_site_aniso_U_33
_atom_site_aniso_U_23
_atom_site_aniso_U_13
_atom_site_aniso_U_12
P1 0.1050(7) 0.0469(4) 0.0797(5) -0.0204(4) 0.0127(5) -0.0280(4)
N1 0.0539(12) 0.0474(11) 0.0397(10) -0.0184(8) 0.0064(8) -0.0196(9)
N2 0.0508(11) 0.0453(10) 0.0391(10) -0.0166(8) 0.0062(8) -0.0192(9)
C1 0.0497(13) 0.0482(13) 0.0433(12) -0.0187(10) 0.0092(10) -0.0224(11)
C2 0.0589(15) 0.0457(13) 0.0486(14) -0.0151(11) 0.0060(11) -0.0168(11)
C3 0.0534(14) 0.0448(13) 0.0498(14) -0.0165(11) 0.0053(11) -0.0160(11)
C4 0.0544(14) 0.0449(12) 0.0425(12) -0.0184(10) 0.0058(11) -0.0196(11)
C5 0.0632(16) 0.0616(15) 0.0458(14) -0.0200(12) 0.0086(12) -0.0200(13)
C6 0.087(2) 0.0806(19) 0.0491(16) -0.0201(14) 0.0133(15) -0.0286(17)
C7 0.097(2) 0.081(2) 0.0472(16) -0.0179(14) -0.0054(16) -0.0270(18)
C8 0.0728(19) 0.0779(19) 0.0677(18) -0.0268(15) -0.0102(15) -0.0258(15)
C9 0.0584(16) 0.0584(15) 0.0544(15) -0.0238(12) 0.0045(12) -0.0255(12)
C10 0.0593(17) 0.089(2) 0.0763(18) -0.0322(16) 0.0132(14) -0.0385(16)
C11 0.108(3) 0.094(3) 0.166(4) -0.052(3) 0.070(3) -0.038(2)
C12 0.113(3) 0.091(3) 0.160(4) -0.040(2) 0.053(3) -0.058(2)
C13 0.0635(18) 0.105(2) 0.0656(18) -0.0245(17) 0.0210(14) -0.0290(17)
C14 0.081(3) 0.131(4) 0.215(5) -0.082(4) 0.030(3) -0.051(2)
C15 0.079(2) 0.094(3) 0.137(3) -0.028(2) 0.035(2) -0.011(2)
C16 0.0590(15) 0.0557(14) 0.0414(12) -0.0184(11) 0.0075(11) -0.0280(12)
C17 0.0639(17) 0.0842(19) 0.0554(15) -0.0308(14) 0.0091(13) -0.0352(15)
C18 0.080(2) 0.123(3) 0.076(2) -0.0525(19) 0.0062(17) -0.051(2)
C19 0.101(2) 0.113(3) 0.0616(18) -0.0508(18) 0.0144(17) -0.050(2)
C20 0.085(2) 0.087(2) 0.0598(16) -0.0379(15) 0.0246(15) -0.0385(17)
C21 0.0654(16) 0.0596(15) 0.0505(14) -0.0230(12) 0.0156(12) -0.0279(13)
C22 0.0576(17) 0.085(2) 0.0734(18) -0.0324(15) 0.0177(14) -0.0278(15)
C23 0.074(2) 0.099(3) 0.124(3) -0.034(2) 0.018(2) -0.0183(19)
C24 0.087(3) 0.102(3) 0.196(4) -0.034(3) 0.013(3) -0.055(2)
C25 0.0639(19) 0.122(3) 0.090(2) -0.055(2) 0.0159(17) -0.0434(19)
C26 0.077(2) 0.128(3) 0.153(4) -0.049(3) 0.018(2) -0.029(2)
C27 0.109(3) 0.157(4) 0.151(4) -0.027(3) 0.068(3) -0.054(3)
Li1 0.074(3) 0.050(2) 0.064(3) -0.022(2) 0.008(2) -0.023(2)
O1 0.086(4) 0.072(5) 0.064(4) -0.039(3) 0.010(3) -0.030(3)
C28 0.108(6) 0.073(5) 0.057(5) -0.030(4) 0.011(4) -0.014(4)
C29 0.115(7) 0.100(6) 0.078(6) -0.052(6) 0.016(5) -0.044(5)
C30 0.115(8) 0.091(6) 0.098(7) -0.037(6) -0.013(6) -0.027(5)
C31 0.126(9) 0.067(5) 0.069(5) -0.024(4) 0.009(5) -0.023(5)
O1' 0.127(9) 0.063(5) 0.084(8) -0.032(5) -0.015(7) -0.029(5)
C28' 0.155(10) 0.073(5) 0.093(10) -0.050(6) -0.016(8) -0.034(6)
C29' 0.164(10) 0.079(5) 0.104(10) -0.007(6) -0.032(8) -0.072(5)
C30' 0.095(6) 0.123(7) 0.106(8) -0.050(7) 0.001(5) -0.044(5)
C31' 0.113(9) 0.081(6) 0.110(12) -0.044(6) -0.018(8) -0.016(5)
O2 0.0975(16) 0.0861(15) 0.0748(14) -0.0108(12) 0.0064(12) -0.0455(13)
C32 0.134(9) 0.099(9) 0.119(12) 0.073(9) -0.008(9) -0.013(8)
C33 0.190(12) 0.210(14) 0.106(10) 0.052(10) -0.001(8) -0.104(11)
C34 0.194(10) 0.187(11) 0.086(7) -0.045(7) 0.035(7) -0.158(9)
C35 0.117(10) 0.150(9) 0.082(6) -0.055(6) 0.013(6) -0.099(8)
C32' 0.118(6) 0.186(10) 0.076(5) -0.055(6) 0.009(4) -0.079(7)
C33' 0.158(7) 0.227(11) 0.074(4) -0.054(6) 0.032(4) -0.126(8)
C34' 0.135(6) 0.260(13) 0.101(6) -0.061(8) 0.035(5) -0.082(8)
C35' 0.120(9) 0.178(10) 0.134(7) 0.039(8) -0.004(7) -0.087(8)
O3 0.0694(13) 0.0911(15) 0.1254(18) -0.0556(14) 0.0194(13) -0.0248(12)
C36 0.079(2) 0.144(3) 0.108(3) -0.051(3) 0.002(2) -0.041(2)
C37 0.084(3) 0.141(4) 0.256(7) -0.070(4) 0.021(4) -0.049(3)
C38 0.089(3) 0.161(5) 0.201(6) -0.054(4) 0.049(4) 0.009(3)
C39 0.088(3) 0.142(4) 0.221(5) -0.123(4) 0.016(3) -0.003(3)

loop_
_atom_type_symbol
_atom_type_description
_atom_type_scat_dispersion_real
_atom_type_scat_dispersion_imag
_atom_type_scat_source
C C 0.0033 0.0016 'International Tables Vol C Tables 4.2.6.8 and 6.1.1.4'
H H 0.0000 0.0000 'International Tables Vol C Tables 4.2.6.8 and 6.1.1.4'
Li Li -0.0003 0.0001 'International Tables Vol C Tables 4.2.6.8 and 6.1.1.4'
N N 0.0061 0.0033 'International Tables Vol C Tables 4.2.6.8 and 6.1.1.4'
P P 0.1023 0.0942 'International Tables Vol C Tables 4.2.6.8 and 6.1.1.4'
O O 0.0106 0.0060 'International Tables Vol C Tables 4.2.6.8 and 6.1.1.4'

loop_
_geom_angle_atom_site_label_1
_geom_angle_atom_site_label_2
_geom_angle_atom_site_label_3
_geom_angle
C1 P1 H1 102(2)
C1 P1 H1' 103(2)
H1 P1 H1' 155(3)
C1 N1 C2 109.20(17)
C1 N1 C16 125.44(18)
C2 N1 C16 125.35(18)
C1 N2 C3 114.45(17)
C1 N2 C4 122.09(18)
C3 N2 C4 123.31(17)
N1 C1 N2 103.67(18)
N1 C1 P1 127.19(16)
N2 C1 P1 129.14(17)
C3 C2 N1 111.4(2)
C3 C2 H2 124.3
N1 C2 H2 124.3
C2 C3 N2 101.27(18)
C2 C3 Li1 120.7(2)
N2 C3 Li1 135.68(19)
C9 C4 C5 122.1(2)
C9 C4 N2 118.6(2)
C5 C4 N2 119.3(2)
C4 C5 C6 117.8(2)
C4 C5 C13 122.0(2)
C6 C5 C13 120.2(2)
C7 C6 C5 121.2(3)
C7 C6 H6 119.4
C5 C6 H6 119.4
C6 C7 C8 120.0(3)
C6 C7 H7 120.0
C8 C7 H7 120.0
C7 C8 C9 121.3(3)
C7 C8 H8 119.3
C9 C8 H8 119.3
C4 C9 C8 117.5(2)
C4 C9 C10 122.0(2)
C8 C9 C10 120.5(2)
C9 C10 C12 112.0(2)
C9 C10 C11 112.0(3)
C12 C10 C11 109.9(3)
C9 C10 H10 107.6
C12 C10 H10 107.6
C11 C10 H10 107.6
C10 C11 H11A 109.5
C10 C11 H11B 109.5
H11A C11 H11B 109.5
C10 C11 H11C 109.5
H11A C11 H11C 109.5
H11B C11 H11C 109.5
C10 C12 H12A 109.5
C10 C12 H12B 109.5
H12A C12 H12B 109.5
C10 C12 H12C 109.5
H12A C12 H12C 109.5
H12B C12 H12C 109.5
C15 C13 C5 111.9(3)
C15 C13 C14 110.4(3)
C5 C13 C14 110.9(3)
C15 C13 H13 107.8
C5 C13 H13 107.8
C14 C13 H13 107.8
C13 C14 H14A 109.5
C13 C14 H14B 109.5
H14A C14 H14B 109.5
C13 C14 H14C 109.5
H14A C14 H14C 109.5
H14B C14 H14C 109.5
C13 C15 H15A 109.5
C13 C15 H15B 109.5
H15A C15 H15B 109.5
C13 C15 H15C 109.5
H15A C15 H15C 109.5
H15B C15 H15C 109.5
C17 C16 C21 122.9(2)
C17 C16 N1 118.3(2)
C21 C16 N1 118.8(2)
C16 C17 C18 116.9(2)
C16 C17 C25 122.2(2)
C18 C17 C25 120.8(3)
C19 C18 C17 121.1(3)
C19 C18 H18 119.4
C17 C18 H18 119.4
C20 C19 C18 120.7(3)
C20 C19 H19 119.6
C18 C19 H19 119.6
C19 C20 C21 121.2(3)
C19 C20 H20 119.4
C21 C20 H20 119.4
C16 C21 C20 117.1(2)
C16 C21 C22 121.4(2)
C20 C21 C22 121.5(2)
C21 C22 C24 110.6(3)
C21 C22 C23 113.0(3)
C24 C22 C23 110.2(3)
C21 C22 H22 107.6
C24 C22 H22 107.6
C23 C22 H22 107.6
C22 C23 H23A 109.5
C22 C23 H23B 109.5
H23A C23 H23B 109.5
C22 C23 H23C 109.5
H23A C23 H23C 109.5
H23B C23 H23C 109.5
C22 C24 H24A 109.5
C22 C24 H24B 109.5
H24A C24 H24B 109.5
C22 C24 H24C 109.5
H24A C24 H24C 109.5
H24B C24 H24C 109.5
C26 C25 C27 110.9(3)
C26 C25 C17 112.9(3)
C27 C25 C17 110.4(3)
C26 C25 H25 107.5
C27 C25 H25 107.5
C17 C25 H25 107.5
C25 C26 H26A 109.5
C25 C26 H26B 109.5
H26A C26 H26B 109.5
C25 C26 H26C 109.5
H26A C26 H26C 109.5
H26B C26 H26C 109.5
C25 C27 H27A 109.5
C25 C27 H27B 109.5
H27A C27 H27B 109.5
C25 C27 H27C 109.5
H27A C27 H27C 109.5
H27B C27 H27C 109.5
O1' Li1 O2 96.5(7)
O1' Li1 O3 109.1(7)
O2 Li1 O3 105.4(2)
O1' Li1 O1 6.9(13)
O2 Li1 O1 100.9(7)
O3 Li1 O1 102.6(6)
O1' Li1 C3 124.6(7)
O2 Li1 C3 109.2(2)
O3 Li1 C3 109.9(2)
O1 Li1 C3 126.8(6)
C31 O1 C28 107.7(10)
C31 O1 Li1 123.0(13)
C28 O1 Li1 125.8(14)
O1 C28 C29 108.0(9)
O1 C28 H28A 110.1
C29 C28 H28A 110.1
O1 C28 H28B 110.1
C29 C28 H28B 110.1
H28A C28 H28B 108.4
C28 C29 C30 107.0(9)
C28 C29 H29A 110.3
C30 C29 H29A 110.3
C28 C29 H29B 110.3
C30 C29 H29B 110.3
H29A C29 H29B 108.6
C31 C30 C29 105.5(9)
C31 C30 H30A 110.6
C29 C30 H30A 110.6
C31 C30 H30B 110.6
C29 C30 H30B 110.6
H30A C30 H30B 108.8
O1 C31 C30 109.3(9)
O1 C31 H31A 109.8
C30 C31 H31A 109.8
O1 C31 H31B 109.8
C30 C31 H31B 109.8
H31A C31 H31B 108.3
C31' O1' C28' 108.4(10)
C31' O1' Li1 126.2(13)
C28' O1' Li1 122.2(13)
O1' C28' C29' 106.6(9)
O1' C28' H28C 110.4
C29' C28' H28C 110.4
O1' C28' H28D 110.4
C29' C28' H28D 110.4
H28C C28' H28D 108.6
C30' C29' C28' 103.8(9)
C30' C29' H29C 111.0
C28' C29' H29C 111.0
C30' C29' H29D 111.0
C28' C29' H29D 111.0
H29C C29' H29D 109.0
C29' C30' C31' 105.7(10)
C29' C30' H30C 110.6
C31' C30' H30C 110.6
C29' C30' H30D 110.6
C31' C30' H30D 110.6
H30C C30' H30D 108.7
O1' C31' C30' 103.5(10)
O1' C31' H31C 111.1
C30' C31' H31C 111.1
O1' C31' H31D 111.1
C30' C31' H31D 111.1
H31C C31' H31D 109.0
C32 O2 C35' 111.3(9)
C32 O2 C32' 21.2(12)
C35' O2 C32' 103.7(7)
C32 O2 C35 109.5(10)
C35' O2 C35 12.6(13)
C32' O2 C35 106.5(8)
C32 O2 Li1 129.6(7)
C35' O2 Li1 114.1(6)
C32' O2 Li1 123.3(5)
C35 O2 Li1 119.6(8)
O2 C32 C33 107.7(11)
O2 C32 H32A 110.2
C33 C32 H32A 110.2
O2 C32 H32B 110.2
C33 C32 H32B 110.2
H32A C32 H32B 108.5
C34 C33 C32 108.2(12)
C34 C33 H33A 110.1
C32 C33 H33A 110.1
C34 C33 H33B 110.1
C32 C33 H33B 110.1
H33A C33 H33B 108.4
C33 C34 C35 108.0(12)
C33 C34 H34A 110.1
C35 C34 H34A 110.1
C33 C34 H34B 110.1
C35 C34 H34B 110.1
H34A C34 H34B 108.4
C34 C35 O2 104.1(11)
C34 C35 H35A 110.9
O2 C35 H35A 110.9
C34 C35 H35B 110.9
O2 C35 H35B 110.9
H35A C35 H35B 109.0
O2 C32' C33' 106.9(7)
O2 C32' H32C 110.3
C33' C32' H32C 110.3
O2 C32' H32D 110.3
C33' C32' H32D 110.3
H32C C32' H32D 108.6
C34' C33' C32' 107.6(8)
C34' C33' H33C 110.2
C32' C33' H33C 110.2
C34' C33' H33D 110.2
C32' C33' H33D 110.2
H33C C33' H33D 108.5
C33' C34' C35' 105.6(10)
C33' C34' H34C 110.6
C35' C34' H34C 110.6
C33' C34' H34D 110.6
C35' C34' H34D 110.6
H34C C34' H34D 108.8
O2 C35' C34' 112.4(9)
O2 C35' H35C 109.1
C34' C35' H35C 109.1
O2 C35' H35D 109.1
C34' C35' H35D 109.1
H35C C35' H35D 107.9
C39 O3 C36 108.1(3)
C39 O3 Li1 127.8(3)
C36 O3 Li1 122.8(2)
O3 C36 C37 107.3(4)
O3 C36 H36A 110.3
C37 C36 H36A 110.3
O3 C36 H36B 110.3
C37 C36 H36B 110.3
H36A C36 H36B 108.5
C36 C37 C38 106.3(4)
C36 C37 H37A 110.5
C38 C37 H37A 110.5
C36 C37 H37B 110.5
C38 C37 H37B 110.5
H37A C37 H37B 108.7
C39 C38 C37 104.0(4)
C39 C38 H38A 111.0
C37 C38 H38A 111.0
C39 C38 H38B 111.0
C37 C38 H38B 111.0
H38A C38 H38B 109.0
O3 C39 C38 107.7(4)
O3 C39 H39A 110.2
C38 C39 H39A 110.2
O3 C39 H39B 110.2
C38 C39 H39B 110.2
H39A C39 H39B 108.5

loop_
_geom_bond_atom_site_label_1
_geom_bond_atom_site_label_2
_geom_bond_distance
P1 C1 1.763(2)
P1 H1 1.232(19)
P1 H1' 1.244(19)
N1 C1 1.362(3)
N1 C2 1.406(3)
N1 C16 1.436(3)
N2 C1 1.366(3)
N2 C3 1.425(3)
N2 C4 1.439(3)
C2 C3 1.351(3)
C2 H2 0.9300
C3 Li1 2.116(5)
C4 C9 1.393(3)
C4 C5 1.393(3)
C5 C6 1.392(3)
C5 C13 1.517(4)
C6 C7 1.369(4)
C6 H6 0.9300
C7 C8 1.374(4)
C7 H7 0.9300
C8 C9 1.393(4)
C8 H8 0.9300
C9 C10 1.512(4)
C10 C12 1.514(4)
C10 C11 1.523(4)
C10 H10 0.9800
C11 H11A 0.9600
C11 H11B 0.9600
C11 H11C 0.9600
C12 H12A 0.9600
C12 H12B 0.9600
C12 H12C 0.9600
C13 C15 1.512(4)
C13 C14 1.522(5)
C13 H13 0.9800
C14 H14A 0.9600
C14 H14B 0.9600
C14 H14C 0.9600
C15 H15A 0.9600
C15 H15B 0.9600
C15 H15C 0.9600
C16 C17 1.386(3)
C16 C21 1.396(3)
C17 C18 1.400(4)
C17 C25 1.513(4)
C18 C19 1.369(4)
C18 H18 0.9300
C19 C20 1.357(4)
C19 H19 0.9300
C20 C21 1.398(3)
C20 H20 0.9300
C21 C22 1.503(4)
C22 C24 1.522(4)
C22 C23 1.524(4)
C22 H22 0.9800
C23 H23A 0.9600
C23 H23B 0.9600
C23 H23C 0.9600
C24 H24A 0.9600
C24 H24B 0.9600
C24 H24C 0.9600
C25 C26 1.511(5)
C25 C27 1.512(5)
C25 H25 0.9800
C26 H26A 0.9600
C26 H26B 0.9600
C26 H26C 0.9600
C27 H27A 0.9600
C27 H27B 0.9600
C27 H27C 0.9600
Li1 O1' 1.903(17)
Li1 O2 1.989(5)
Li1 O3 2.009(5)
Li1 O1 2.038(17)
O1 C31 1.387(10)
O1 C28 1.434(11)
C28 C29 1.447(11)
C28 H28A 0.9700
C28 H28B 0.9700
C29 C30 1.464(11)
C29 H29A 0.9700
C29 H29B 0.9700
C30 C31 1.458(12)
C30 H30A 0.9700
C30 H30B 0.9700
C31 H31A 0.9700
C31 H31B 0.9700
O1' C31' 1.398(11)
O1' C28' 1.445(10)
C28' C29' 1.456(11)
C28' H28C 0.9700
C28' H28D 0.9700
C29' C30' 1.436(11)
C29' H29C 0.9700
C29' H29D 0.9700
C30' C31' 1.460(12)
C30' H30C 0.9700
C30' H30D 0.9700
C31' H31C 0.9700
C31' H31D 0.9700
O2 C32 1.283(12)
O2 C35' 1.391(17)
O2 C32' 1.424(10)
O2 C35 1.47(2)
C32 C33 1.444(14)
C32 H32A 0.9700
C32 H32B 0.9700
C33 C34 1.345(13)
C33 H33A 0.9700
C33 H33B 0.9700
C34 C35 1.426(13)
C34 H34A 0.9700
C34 H34B 0.9700
C35 H35A 0.9700
C35 H35B 0.9700
C32' C33' 1.466(9)
C32' H32C 0.9700
C32' H32D 0.9700
C33' C34' 1.346(10)
C33' H33C 0.9700
C33' H33D 0.9700
C34' C35' 1.397(11)
C34' H34C 0.9700
C34' H34D 0.9700
C35' H35C 0.9700
C35' H35D 0.9700
O3 C39 1.416(4)
O3 C36 1.420(4)
C36 C37 1.436(5)
C36 H36A 0.9700
C36 H36B 0.9700
C37 C38 1.461(7)
C37 H37A 0.9700
C37 H37B 0.9700
C38 C39 1.443(7)
C38 H38A 0.9700
C38 H38B 0.9700
C39 H39A 0.9700
C39 H39B 0.9700
